data_4105640
loop_
_publ_author_name
'Tian Qin'
'Richard P. Johnson'
'John A. Porco'

_publ_contact_author_address
;
Department of Chemistry and Center of Chemical Methodology and Library 
Development (CMLD-BU), Boston University, Boston, Massachusetts, 92215
;
_publ_contact_author_email porco@bu.edu
_publ_contact_author_fax +1617353493
_publ_contact_author_name 'John A. Porco, Jr.'
_publ_contact_author_phone +1617353493
_publ_section_title
;
 Vinylogous Addition of Siloxyfurans to Benzopyryliums: A Concise Approach
 to the Tetrahydroxanthone Natural Products
;
_journal_name_full 'Journal of the American Chemical Society'
_journal_page_first 1714
_journal_page_last 1717
_journal_paper_doi 10.1021/ja110698n
_journal_volume 133
_journal_year 2011
_chemical_formula_moiety 'C15 H12 O7'
_chemical_formula_sum 'C15 H12 O7'
_chemical_formula_weight 304.25
_space_group_IT_number 2
_symmetry_cell_setting triclinic
_symmetry_space_group_name_Hall '-P 1'
_symmetry_space_group_name_H-M 'P -1'
_atom_sites_solution_hydrogens geom
_atom_sites_solution_primary direct
_atom_sites_solution_secondary difmap
_audit_creation_method SHELXL-97
_audit_update_record
;
2010-04-21 # Formatted by publCIF
;
_cell_angle_alpha 70.3250(10)
_cell_angle_beta 84.8440(10)
_cell_angle_gamma 78.8750(10)
_cell_formula_units_Z 2
_cell_length_a 7.8769(3)
_cell_length_b 8.1717(3)
_cell_length_c 11.1984(5)
_cell_measurement_reflns_used 5983
_cell_measurement_temperature 100(2)
_cell_measurement_theta_max 132.580
_cell_measurement_theta_min 8.388
_cell_volume 665.74(5)
_computing_cell_refinement 'Bruker Apex-2'
_computing_data_collection 'Bruker Apex-2'
_computing_data_reduction 'Bruker SAINT'
_computing_structure_refinement 'SHELXL-97 (Sheldrick, 1997)'
_computing_structure_solution 'SHELXS-97 (Sheldrick, 1990)'
_diffrn_ambient_temperature 100(2)
_diffrn_measured_fraction_theta_full 0.971
_diffrn_measured_fraction_theta_max 0.971
_diffrn_measurement_device_type 'Bruker Proteum-R'
_diffrn_measurement_method '\w & \f scans'
_diffrn_radiation_monochromator graphite
_diffrn_radiation_source 'fine-focus sealed tube'
_diffrn_radiation_type CuK\a
_diffrn_radiation_wavelength 1.54178
_diffrn_reflns_av_R_equivalents 0.0234
_diffrn_reflns_av_sigmaI/netI 0.0221
_diffrn_reflns_limit_h_max 8
_diffrn_reflns_limit_h_min -9
_diffrn_reflns_limit_k_max 9
_diffrn_reflns_limit_k_min -9
_diffrn_reflns_limit_l_max 13
_diffrn_reflns_limit_l_min -13
_diffrn_reflns_number 7724
_diffrn_reflns_theta_full 66.48
_diffrn_reflns_theta_max 66.48
_diffrn_reflns_theta_min 4.19
_diffrn_standards_decay_% 0
_diffrn_standards_interval_count 0
_diffrn_standards_number 0
_exptl_absorpt_coefficient_mu 1.047
_exptl_absorpt_correction_T_max 0.7528
_exptl_absorpt_correction_T_min 0.6625
_exptl_absorpt_correction_type empirical
_exptl_absorpt_process_details 'Bruker Apex-2'
_exptl_crystal_colour colorless
_exptl_crystal_density_diffrn 1.518
_exptl_crystal_description plate
_exptl_crystal_F_000 316
_exptl_crystal_size_max 0.2
_exptl_crystal_size_mid 0.05
_exptl_crystal_size_min 0.03
_refine_diff_density_max 0.259
_refine_diff_density_min -0.165
_refine_diff_density_rms 0.038
_refine_ls_extinction_method none
_refine_ls_goodness_of_fit_ref 0.911
_refine_ls_hydrogen_treatment constr
_refine_ls_matrix_type full
_refine_ls_number_parameters 201
_refine_ls_number_reflns 2281
_refine_ls_number_restraints 0
_refine_ls_restrained_S_all 0.911
_refine_ls_R_factor_all 0.0313
_refine_ls_R_factor_gt 0.0299
_refine_ls_shift/su_max 0.001
_refine_ls_shift/su_mean 0.000
_refine_ls_structure_factor_coef Fsqd
_refine_ls_weighting_details 'calc w=1/[\s^2^(Fo^2^)+(0.0541P)^2^+0.3141P] where P=(Fo^2^+2Fc^2^)/3'
_refine_ls_weighting_scheme calc
_refine_ls_wR_factor_gt 0.0827
_refine_ls_wR_factor_ref 0.0840
_reflns_number_gt 2176
_reflns_number_total 2281
_reflns_threshold_expression >2sigma(I)
_cod_data_source_file ja110698n_si_001.cif
_cod_data_source_block tian_0m
_cod_database_code 4105640

loop_
_symmetry_equiv_pos_as_xyz
'x, y, z'
'-x, -y, -z'

loop_
_atom_site_label
_atom_site_type_symbol
_atom_site_fract_x
_atom_site_fract_y
_atom_site_fract_z
_atom_site_U_iso_or_equiv
_atom_site_adp_type
_atom_site_occupancy
_atom_site_symmetry_multiplicity
_atom_site_calc_flag
_atom_site_refinement_flags
O1 O 1.26224(11) -0.04513(12) 0.62965(9) 0.0265(2) Uani 1 1 d .
O2 O 1.00555(11) 0.13372(11) 0.62759(8) 0.0199(2) Uani 1 1 d .
O3 O 0.56916(10) 0.16995(11) 0.76095(8) 0.0179(2) Uani 1 1 d .
O4 O 0.80160(11) 0.17678(12) 1.07130(8) 0.0220(2) Uani 1 1 d .
O5 O 0.49743(11) 0.30425(12) 1.15338(8) 0.0220(2) Uani 1 1 d .
H5 H 0.6033 0.2607 1.1582 0.033 Uiso 1 1 calc R
O6 O 0.84907(11) 0.46428(11) 0.73457(8) 0.0227(2) Uani 1 1 d .
O7 O 0.64381(11) 0.47550(11) 0.60267(8) 0.0217(2) Uani 1 1 d .
C1 C 1.10806(16) -0.02988(16) 0.64581(11) 0.0204(3) Uani 1 1 d .
C2 C 0.82671(15) 0.11249(16) 0.64860(11) 0.0188(3) Uani 1 1 d .
H2 H 0.7635 0.1738 0.5676 0.023 Uiso 1 1 calc R
C3 C 0.74602(15) 0.19619(15) 0.74965(11) 0.0171(3) Uani 1 1 d .
C4 C 0.46970(16) 0.23199(15) 0.84951(11) 0.0174(3) Uani 1 1 d .
C5 C 0.29446(16) 0.28471(16) 0.82923(12) 0.0206(3) Uani 1 1 d .
H5A H 0.2450 0.2768 0.7575 0.025 Uiso 1 1 calc R
C6 C 0.19184(16) 0.35006(16) 0.91705(12) 0.0216(3) Uani 1 1 d .
H6 H 0.0714 0.3890 0.9033 0.026 Uiso 1 1 calc R
C7 C 0.26032(16) 0.35984(16) 1.02358(12) 0.0205(3) Uani 1 1 d .
H7 H 0.1877 0.4063 1.0812 0.025 Uiso 1 1 calc R
C8 C 0.99336(17) -0.16221(17) 0.68226(11) 0.0228(3) Uani 1 1 d .
H8 H 1.0299 -0.2857 0.7008 0.027 Uiso 1 1 calc R
C9 C 0.83110(17) -0.08140(17) 0.68513(11) 0.0216(3) Uani 1 1 d .
H9 H 0.7328 -0.1381 0.7070 0.026 Uiso 1 1 calc R
C10 C 0.83292(15) 0.11114(16) 0.87715(11) 0.0178(3) Uani 1 1 d .
H10B H 0.8423 -0.0186 0.9031 0.021 Uiso 1 1 calc R
H10A H 0.9514 0.1384 0.8691 0.021 Uiso 1 1 calc R
C11 C 0.73098(16) 0.17763(15) 0.97728(11) 0.0175(3) Uani 1 1 d .
C12 C 0.54532(15) 0.23746(15) 0.95736(11) 0.0175(3) Uani 1 1 d .
C13 C 0.43619(16) 0.30115(15) 1.04568(11) 0.0185(3) Uani 1 1 d .
C14 C 0.75285(15) 0.39536(16) 0.69682(11) 0.0172(3) Uani 1 1 d .
C15 C 0.63985(17) 0.66404(16) 0.54117(12) 0.0237(3) Uani 1 1 d .
H15C H 0.7585 0.6880 0.5256 0.035 Uiso 1 1 calc R
H15A H 0.5773 0.7282 0.5962 0.035 Uiso 1 1 calc R
H15B H 0.5811 0.7029 0.4603 0.035 Uiso 1 1 calc R

loop_
_atom_site_aniso_label
_atom_site_aniso_U_11
_atom_site_aniso_U_22
_atom_site_aniso_U_33
_atom_site_aniso_U_23
_atom_site_aniso_U_13
_atom_site_aniso_U_12
O1 0.0221(5) 0.0313(5) 0.0235(5) -0.0082(4) 0.0009(4) -0.0008(4)
O2 0.0202(4) 0.0199(4) 0.0188(4) -0.0063(3) 0.0020(3) -0.0031(3)
O3 0.0172(4) 0.0223(4) 0.0163(4) -0.0079(3) -0.0009(3) -0.0052(3)
O4 0.0205(5) 0.0291(5) 0.0174(4) -0.0097(4) -0.0048(3) -0.0011(4)
O5 0.0193(4) 0.0298(5) 0.0188(4) -0.0117(4) -0.0022(3) -0.0005(4)
O6 0.0244(5) 0.0228(5) 0.0226(5) -0.0072(4) -0.0075(4) -0.0052(4)
O7 0.0254(5) 0.0196(4) 0.0191(4) -0.0021(3) -0.0089(4) -0.0054(4)
C1 0.0251(7) 0.0221(6) 0.0130(6) -0.0062(5) -0.0014(5) -0.0001(5)
C2 0.0179(6) 0.0236(6) 0.0156(6) -0.0075(5) -0.0010(4) -0.0030(5)
C3 0.0156(6) 0.0200(6) 0.0163(6) -0.0064(5) -0.0016(4) -0.0031(5)
C4 0.0199(6) 0.0156(5) 0.0160(6) -0.0038(5) 0.0004(5) -0.0041(5)
C5 0.0204(6) 0.0224(6) 0.0185(6) -0.0042(5) -0.0043(5) -0.0055(5)
C6 0.0166(6) 0.0212(6) 0.0239(6) -0.0036(5) -0.0021(5) -0.0021(5)
C7 0.0196(6) 0.0193(6) 0.0210(6) -0.0061(5) 0.0018(5) -0.0018(5)
C8 0.0315(7) 0.0204(6) 0.0173(6) -0.0075(5) -0.0001(5) -0.0040(5)
C9 0.0278(7) 0.0253(7) 0.0160(6) -0.0101(5) 0.0007(5) -0.0092(5)
C10 0.0178(6) 0.0191(6) 0.0159(6) -0.0052(5) -0.0027(5) -0.0015(5)
C11 0.0202(6) 0.0156(6) 0.0153(6) -0.0029(4) -0.0018(5) -0.0037(5)
C12 0.0188(6) 0.0165(6) 0.0160(6) -0.0035(5) -0.0015(5) -0.0034(5)
C13 0.0211(6) 0.0169(6) 0.0169(6) -0.0044(5) -0.0010(5) -0.0039(5)
C14 0.0163(6) 0.0218(6) 0.0133(6) -0.0064(5) -0.0001(4) -0.0021(5)
C15 0.0304(7) 0.0187(6) 0.0199(6) -0.0013(5) -0.0071(5) -0.0056(5)

loop_
_atom_type_symbol
_atom_type_description
_atom_type_scat_dispersion_real
_atom_type_scat_dispersion_imag
_atom_type_scat_source
C C 0.0181 0.0091 'International Tables Vol C Tables 4.2.6.8 and 6.1.1.4'
H H 0.0000 0.0000 'International Tables Vol C Tables 4.2.6.8 and 6.1.1.4'
O O 0.0492 0.0322 'International Tables Vol C Tables 4.2.6.8 and 6.1.1.4'

loop_
_geom_angle_atom_site_label_1
_geom_angle_atom_site_label_2
_geom_angle_atom_site_label_3
_geom_angle
C1 O2 C2 108.98(9)
C4 O3 C3 114.48(9)
C13 O5 H5 109.5
C14 O7 C15 116.45(9)
O1 C1 O2 121.21(11)
O1 C1 C8 131.06(12)
O2 C1 C8 107.72(10)
O2 C2 C9 104.87(9)
O2 C2 C3 108.62(9)
C9 C2 C3 115.04(10)
O2 C2 H2 109.4
C9 C2 H2 109.4
C3 C2 H2 109.4
O3 C3 C10 110.58(9)
O3 C3 C2 103.64(9)
C10 C3 C2 113.44(10)
O3 C3 C14 109.80(9)
C10 C3 C14 110.97(9)
C2 C3 C14 108.12(9)
O3 C4 C5 117.30(11)
O3 C4 C12 120.75(10)
C5 C4 C12 121.94(11)
C4 C5 C6 118.16(11)
C4 C5 H5A 120.9
C6 C5 H5A 120.9
C7 C6 C5 122.01(11)
C7 C6 H6 119.0
C5 C6 H6 119.0
C6 C7 C13 119.55(11)
C6 C7 H7 120.2
C13 C7 H7 120.2
C9 C8 C1 109.03(11)
C9 C8 H8 125.5
C1 C8 H8 125.5
C8 C9 C2 109.39(11)
C8 C9 H9 125.3
C2 C9 H9 125.3
C11 C10 C3 110.88(10)
C11 C10 H10B 109.5
C3 C10 H10B 109.5
C11 C10 H10A 109.5
C3 C10 H10A 109.5
H10B C10 H10A 108.1
O4 C11 C12 122.71(11)
O4 C11 C10 121.09(11)
C12 C11 C10 116.18(10)
C4 C12 C13 118.17(11)
C4 C12 C11 120.61(11)
C13 C12 C11 121.22(11)
O5 C13 C7 118.15(11)
O5 C13 C12 121.73(11)
C7 C13 C12 120.11(11)
O6 C14 O7 125.86(11)
O6 C14 C3 123.71(11)
O7 C14 C3 110.39(10)
O7 C15 H15C 109.5
O7 C15 H15A 109.5
H15C C15 H15A 109.5
O7 C15 H15B 109.5
H15C C15 H15B 109.5
H15A C15 H15B 109.5

loop_
_geom_bond_atom_site_label_1
_geom_bond_atom_site_label_2
_geom_bond_distance
O1 C1 1.2002(16)
O2 C1 1.3822(15)
O2 C2 1.4412(14)
O3 C4 1.3784(14)
O3 C3 1.4380(14)
O4 C11 1.2316(15)
O5 C13 1.3483(15)
O5 H5 0.8400
O6 C14 1.2054(15)
O7 C14 1.3262(15)
O7 C15 1.4560(14)
C1 C8 1.4717(18)
C2 C9 1.4913(17)
C2 C3 1.5416(16)
C2 H2 1.0000
C3 C10 1.5212(16)
C3 C14 1.5432(16)
C4 C5 1.3797(18)
C4 C12 1.4111(17)
C5 C6 1.3965(18)
C5 H5A 0.9500
C6 C7 1.3846(18)
C6 H6 0.9500
C7 C13 1.3912(18)
C7 H7 0.9500
C8 C9 1.3236(19)
C8 H8 0.9500
C9 H9 0.9500
C10 C11 1.5091(16)
C10 H10B 0.9900
C10 H10A 0.9900
C11 C12 1.4618(17)
C12 C13 1.4174(17)
C15 H15C 0.9800
C15 H15A 0.9800
C15 H15B 0.9800
